data_7036914
loop_
_publ_author_name
'Zheng, Junhao'
'Lin, Yue-Jian'
'Wang, Huadong'

_publ_section_title
;
 Synthesis of 2-(lutidinyl)organoboranes and their reactivities against
 dihydrogen and pinacol borane.
;
_journal_issue 14
_journal_name_full 'Dalton transactions (Cambridge, England : 2003)'
_journal_page_first 6088
_journal_page_last 6093
_journal_paper_doi 10.1039/c5dt03815d
_journal_volume 45
_journal_year 2016
_chemical_formula_sum 'C25 H14 B F18 N'
_chemical_formula_weight 681.18
_chemical_name_systematic
; 
 ? 
;
_space_group_crystal_system monoclinic
_space_group_IT_number 14
_space_group_name_Hall '-P 2yn'
_space_group_name_H-M_alt 'P 1 21/n 1'
_symmetry_space_group_name_Hall '-P 2yn'
_symmetry_space_group_name_H-M 'P 1 21/n 1'
_atom_sites_solution_hydrogens mixed
_audit_creation_method SHELXL-2013
_audit_update_record
;
2015-09-22 deposited with the CCDC.
2015-10-16 downloaded from the CCDC.
;
_cell_angle_alpha 90
_cell_angle_beta 110.411(3)
_cell_angle_gamma 90
_cell_formula_units_Z 4
_cell_length_a 13.187(2)
_cell_length_b 12.091(2)
_cell_length_c 17.222(3)
_cell_measurement_reflns_used 6000
_cell_measurement_temperature 173(2)
_cell_measurement_theta_max 27.26
_cell_measurement_theta_min 2.39
_cell_volume 2573.5(7)
_computing_cell_refinement 'Bruker SAINT'
_computing_data_collection 'Bruker APEX2'
_computing_data_reduction 'Bruker SAINT'
_computing_molecular_graphics 'Bruker SHELXTL'
_computing_publication_material 'Bruker SHELXTL'
_computing_structure_refinement 'SHELXL-2013 (Sheldrick, 2013)'
_computing_structure_solution 'SHELXS-97 (Sheldrick, 2008)'
_diffrn_ambient_temperature 173(2)
_diffrn_measured_fraction_theta_full 0.996
_diffrn_measured_fraction_theta_max 0.990
_diffrn_measurement_device_type 'Bruker APEX-II CCD'
_diffrn_measurement_method '\f and \w scans'
_diffrn_radiation_type MoK\a
_diffrn_radiation_wavelength 0.71073
_diffrn_reflns_av_R_equivalents 0.0282
_diffrn_reflns_av_unetI/netI 0.0344
_diffrn_reflns_Laue_measured_fraction_full 0.996
_diffrn_reflns_Laue_measured_fraction_max 0.990
_diffrn_reflns_limit_h_max 10
_diffrn_reflns_limit_h_min -17
_diffrn_reflns_limit_k_max 15
_diffrn_reflns_limit_k_min -15
_diffrn_reflns_limit_l_max 22
_diffrn_reflns_limit_l_min -22
_diffrn_reflns_number 18047
_diffrn_reflns_point_group_measured_fraction_full 0.996
_diffrn_reflns_point_group_measured_fraction_max 0.990
_diffrn_reflns_theta_full 25.242
_diffrn_reflns_theta_max 27.448
_diffrn_reflns_theta_min 2.105
_exptl_absorpt_coefficient_mu 0.194
_exptl_absorpt_correction_T_max 0.746
_exptl_absorpt_correction_T_min 0.678
_exptl_absorpt_correction_type multi-scan
_exptl_absorpt_process_details sadabs
_exptl_crystal_colour colourless
_exptl_crystal_density_diffrn 1.758
_exptl_crystal_description sheet
_exptl_crystal_F_000 1352
_exptl_crystal_size_max 0.800
_exptl_crystal_size_mid 0.340
_exptl_crystal_size_min 0.040
_refine_diff_density_max 0.668
_refine_diff_density_min -0.512
_refine_diff_density_rms 0.071
_refine_ls_extinction_method none
_refine_ls_goodness_of_fit_ref 1.036
_refine_ls_hydrogen_treatment mixed
_refine_ls_matrix_type full
_refine_ls_number_parameters 440
_refine_ls_number_reflns 5827
_refine_ls_number_restraints 48
_refine_ls_restrained_S_all 1.039
_refine_ls_R_factor_all 0.0693
_refine_ls_R_factor_gt 0.0493
_refine_ls_shift/su_max 0.001
_refine_ls_shift/su_mean 0.000
_refine_ls_structure_factor_coef Fsqd
_refine_ls_weighting_details
; 
 w=1/[\s^2^(Fo^2^)+(0.1016P)^2^+0.9742P] 
 where P=(Fo^2^+2Fc^2^)/3 
;
_refine_ls_weighting_scheme calc
_refine_ls_wR_factor_gt 0.1481
_refine_ls_wR_factor_ref 0.1668
_reflns_Friedel_coverage 0.000
_reflns_number_gt 4332
_reflns_number_total 5827
_reflns_threshold_expression 'I > 2\s(I)'
_cod_data_source_file c5dt03815d2.cif
_cod_data_source_block mo_50618a
_cod_depositor_comments 'Adding full bibliography for 7036908--7036914.cif.'
_cod_original_cell_volume 2573.6(7)
_cod_database_code 7036914
_shelx_space_group_comment
; 
The symmetry employed for this shelxl refinement is uniquely defined 
by the following loop, which should always be used as a source of 
symmetry information in preference to the above space-group names. 
They are only intended as comments. 
;
_shelx_estimated_absorpt_t_min 0.860
_shelx_estimated_absorpt_t_max 0.992
_shelxl_version_number 2013-2

loop_
_space_group_symop_operation_xyz
'x, y, z'
'-x+1/2, y+1/2, -z+1/2'
'-x, -y, -z'
'x-1/2, -y-1/2, z-1/2'

loop_
_atom_site_label
_atom_site_type_symbol
_atom_site_fract_x
_atom_site_fract_y
_atom_site_fract_z
_atom_site_U_iso_or_equiv
_atom_site_adp_type
_atom_site_occupancy
_atom_site_site_symmetry_order
_atom_site_calc_flag
_atom_site_refinement_flags_posn
_atom_site_refinement_flags_adp
_atom_site_refinement_flags_occupancy
_atom_site_disorder_assembly
_atom_site_disorder_group
B1 B 0.4652(2) 0.87416(18) 0.24034(14) 0.0260(5) Uani 1 1 d . . . . .
H1 H 0.3783(19) 0.8696(18) 0.2256(14) 0.022(5) Uiso 1 1 d . . . . .
N1 N 0.51213(14) 0.79910(14) 0.32488(10) 0.0258(4) Uani 1 1 d . . . . .
F1 F 0.41590(13) 0.70968(12) -0.13540(8) 0.0459(4) Uani 1 1 d . . . . .
F2 F 0.43800(13) 0.55033(11) -0.07858(9) 0.0430(4) Uani 1 1 d . . . . .
F3 F 0.57651(13) 0.64804(15) -0.07355(9) 0.0520(4) Uani 1 1 d . . . . .
F4 F 0.28551(14) 0.58151(13) 0.11955(9) 0.0514(4) Uani 1 1 d . . . . .
F5 F 0.24023(12) 0.74605(14) 0.13895(10) 0.0493(4) Uani 1 1 d . . . . .
F6 F 0.36175(12) 0.65862(12) 0.23620(8) 0.0417(4) Uani 1 1 d . . . . .
F7 F 0.68468(15) 0.95505(15) 0.09217(12) 0.0617(5) Uani 1 1 d . . . . .
F8 F 0.67750(12) 0.95678(12) 0.21403(10) 0.0449(4) Uani 1 1 d . . . . .
F9 F 0.55967(14) 1.04566(11) 0.11626(11) 0.0511(4) Uani 1 1 d . . . . .
F10 F 0.26447(15) 1.13274(13) 0.08553(11) 0.0611(5) Uani 1 1 d . . . . .
F11 F 0.32940(12) 0.97172(12) 0.08692(8) 0.0423(4) Uani 1 1 d . . . . .
F12 F 0.23183(12) 1.00696(15) 0.16095(10) 0.0529(4) Uani 1 1 d . . . . .
F13 F 0.4163(10) 1.4185(6) 0.2491(5) 0.074(3) Uani 0.55(3) 1 d D U P A 1
F14 F 0.5007(11) 1.3923(8) 0.3744(7) 0.060(2) Uani 0.55(3) 1 d D U P A 1
F15 F 0.5823(11) 1.4121(11) 0.2893(10) 0.083(3) Uani 0.55(3) 1 d D U P A 1
F13' F 0.4054(8) 1.4127(10) 0.2814(19) 0.111(6) Uani 0.45(3) 1 d D U P A 2
F14' F 0.550(2) 1.3876(10) 0.3866(8) 0.074(4) Uani 0.45(3) 1 d . U P A 2
F15' F 0.5626(15) 1.4189(13) 0.2718(9) 0.084(5) Uani 0.45(3) 1 d D U P A 2
F16 F 0.62947(18) 0.96639(16) 0.45162(10) 0.0702(6) Uani 1 1 d . . . . .
F17 F 0.70252(11) 0.91371(11) 0.36417(9) 0.0441(4) Uani 1 1 d . . . . .
F18 F 0.74668(15) 1.06798(15) 0.42610(15) 0.0891(8) Uani 1 1 d . U . . .
C1 C 0.4590(2) 0.80985(19) 0.38016(13) 0.0333(5) Uani 1 1 d . . . . .
C2 C 0.3708(2) 0.8936(2) 0.36726(16) 0.0445(6) Uani 1 1 d . . . . .
H2A H 0.3994 0.9677 0.3644 0.067 Uiso 1 1 calc R U . . .
H2B H 0.3440 0.8902 0.4136 0.067 Uiso 1 1 calc R U . . .
H2C H 0.3115 0.8775 0.3154 0.067 Uiso 1 1 calc R U . . .
C3 C 0.4853(2) 0.7431(2) 0.44983(15) 0.0434(6) Uani 1 1 d . . . . .
H3 H 0.4475 0.7517 0.4874 0.052 Uiso 1 1 calc R U . . .
C4 C 0.5656(2) 0.6643(2) 0.46527(16) 0.0460(6) Uani 1 1 d . . . . .
H4 H 0.5841 0.6189 0.5132 0.055 Uiso 1 1 calc R U . . .
C5 C 0.6179(2) 0.65338(19) 0.40972(15) 0.0383(5) Uani 1 1 d . . . . .
H5 H 0.6729 0.5991 0.4189 0.046 Uiso 1 1 calc R U . . .
C6 C 0.59185(17) 0.72050(17) 0.34011(13) 0.0286(4) Uani 1 1 d . . . . .
C7 C 0.65338(19) 0.70073(19) 0.28276(14) 0.0346(5) Uani 1 1 d . . . . .
H7A H 0.6104 0.6539 0.2366 0.052 Uiso 1 1 calc R U . . .
H7B H 0.7220 0.6638 0.3130 0.052 Uiso 1 1 calc R U . . .
H7C H 0.6680 0.7716 0.2612 0.052 Uiso 1 1 calc R U . . .
C8 C 0.47874(16) 0.81592(16) 0.15764(12) 0.0237(4) Uani 1 1 d . . . . .
C9 C 0.41043(16) 0.72411(16) 0.12194(12) 0.0245(4) Uani 1 1 d . . . . .
C10 C 0.32600(19) 0.67855(19) 0.15519(13) 0.0323(5) Uani 1 1 d . . . . .
C11 C 0.41108(18) 0.67038(17) 0.05034(12) 0.0273(4) Uani 1 1 d . . . . .
H11 H 0.3650 0.6087 0.0296 0.033 Uiso 1 1 calc R U . . .
C12 C 0.47808(17) 0.70638(17) 0.00983(12) 0.0274(4) Uani 1 1 d . . . . .
C13 C 0.47724(19) 0.65335(18) -0.06902(13) 0.0316(5) Uani 1 1 d . . . . .
C14 C 0.54347(18) 0.79713(17) 0.03979(13) 0.0284(4) Uani 1 1 d . . . . .
H14 H 0.5888 0.8234 0.0114 0.034 Uiso 1 1 calc R U . . .
C15 C 0.54329(17) 0.85034(16) 0.11143(13) 0.0262(4) Uani 1 1 d . . . . .
C16 C 0.6161(2) 0.95077(18) 0.13396(15) 0.0355(5) Uani 1 1 d . . . . .
C17 C 0.48875(17) 1.00931(17) 0.25860(12) 0.0271(4) Uani 1 1 d . . . . .
C18 C 0.40878(18) 1.08365(17) 0.20825(13) 0.0289(4) Uani 1 1 d . . . . .
C19 C 0.31044(19) 1.04722(19) 0.13651(15) 0.0360(5) Uani 1 1 d . . . . .
C20 C 0.4114(2) 1.19767(17) 0.22268(14) 0.0322(5) Uani 1 1 d . . . . .
H20 H 0.3552 1.2435 0.1881 0.039 Uiso 1 1 calc R U . . .
C21 C 0.4946(2) 1.24363(17) 0.28665(15) 0.0333(5) Uani 1 1 d . . . . .
C22 C 0.5002(2) 1.36616(19) 0.30240(17) 0.0418(6) Uani 1 1 d D . . . .
C23 C 0.5753(2) 1.17629(18) 0.33677(14) 0.0345(5) Uani 1 1 d . . . . .
H23 H 0.6335 1.2077 0.3808 0.041 Uiso 1 1 calc R U . . .
C24 C 0.57224(18) 1.06214(18) 0.32337(14) 0.0315(5) Uani 1 1 d . . . . .
C25 C 0.6630(2) 1.0024(2) 0.38949(17) 0.0481(7) Uani 1 1 d . . . . .

loop_
_atom_site_aniso_label
_atom_site_aniso_U_11
_atom_site_aniso_U_22
_atom_site_aniso_U_33
_atom_site_aniso_U_23
_atom_site_aniso_U_13
_atom_site_aniso_U_12
B1 0.0282(12) 0.0214(10) 0.0254(10) -0.0002(8) 0.0056(9) 0.0030(9)
N1 0.0274(9) 0.0232(8) 0.0240(8) -0.0020(6) 0.0053(7) 0.0034(7)
F1 0.0652(10) 0.0438(8) 0.0263(7) 0.0033(6) 0.0130(7) 0.0102(7)
F2 0.0625(10) 0.0315(7) 0.0365(7) -0.0082(5) 0.0193(7) -0.0022(6)
F3 0.0438(9) 0.0736(11) 0.0453(9) -0.0150(7) 0.0241(7) 0.0015(8)
F4 0.0654(10) 0.0515(9) 0.0427(8) -0.0149(7) 0.0256(8) -0.0372(8)
F5 0.0298(8) 0.0648(10) 0.0550(9) 0.0057(8) 0.0170(7) -0.0036(7)
F6 0.0542(9) 0.0439(8) 0.0283(7) -0.0003(6) 0.0159(6) -0.0187(7)
F7 0.0626(11) 0.0649(11) 0.0765(12) -0.0251(9) 0.0483(10) -0.0379(9)
F8 0.0382(8) 0.0417(8) 0.0489(9) -0.0099(6) 0.0078(7) -0.0158(6)
F9 0.0619(10) 0.0252(7) 0.0663(10) 0.0061(6) 0.0224(9) -0.0074(6)
F10 0.0618(11) 0.0410(9) 0.0550(10) 0.0085(7) -0.0118(8) 0.0169(7)
F11 0.0434(8) 0.0438(8) 0.0304(7) -0.0045(6) 0.0011(6) 0.0083(6)
F12 0.0306(8) 0.0673(10) 0.0569(10) -0.0047(8) 0.0102(7) -0.0031(7)
F13 0.103(6) 0.0217(19) 0.075(4) -0.0025(19) 0.002(3) 0.017(3)
F14 0.110(6) 0.035(2) 0.049(3) -0.010(2) 0.045(4) 0.003(4)
F15 0.092(4) 0.039(4) 0.151(9) -0.032(5) 0.083(5) -0.035(3)
F13' 0.062(5) 0.040(4) 0.238(16) -0.036(7) 0.061(8) 0.007(3)
F14' 0.148(11) 0.027(2) 0.050(3) -0.008(2) 0.038(6) 0.000(6)
F15' 0.177(14) 0.036(4) 0.080(5) -0.016(3) 0.098(7) -0.028(6)
F16 0.0891(14) 0.0752(12) 0.0301(8) -0.0005(8) 0.0004(9) 0.0277(11)
F17 0.0337(7) 0.0319(7) 0.0529(9) -0.0079(6) -0.0023(7) 0.0053(6)
F18 0.0523(11) 0.0440(10) 0.1178(18) -0.0276(10) -0.0375(11) 0.0010(8)
C1 0.0374(12) 0.0366(12) 0.0252(10) -0.0030(8) 0.0101(9) 0.0057(9)
C2 0.0487(15) 0.0527(15) 0.0374(12) 0.0027(11) 0.0215(12) 0.0185(12)
C3 0.0525(15) 0.0503(15) 0.0290(11) 0.0024(10) 0.0161(11) 0.0071(12)
C4 0.0565(17) 0.0448(14) 0.0328(12) 0.0112(10) 0.0109(12) 0.0097(12)
C5 0.0426(14) 0.0292(11) 0.0364(12) 0.0046(9) 0.0054(10) 0.0103(10)
C6 0.0277(11) 0.0225(9) 0.0295(10) -0.0029(8) 0.0024(9) 0.0035(8)
C7 0.0313(12) 0.0314(11) 0.0386(12) 0.0006(9) 0.0091(10) 0.0087(9)
C8 0.0220(9) 0.0218(9) 0.0256(9) 0.0014(7) 0.0061(8) 0.0017(7)
C9 0.0234(10) 0.0252(9) 0.0240(9) 0.0000(7) 0.0069(8) -0.0033(8)
C10 0.0355(12) 0.0346(11) 0.0276(10) -0.0021(8) 0.0120(9) -0.0106(9)
C11 0.0294(11) 0.0253(9) 0.0257(9) -0.0007(8) 0.0076(8) -0.0026(8)
C12 0.0305(11) 0.0265(10) 0.0245(10) 0.0006(8) 0.0088(9) 0.0021(8)
C13 0.0361(12) 0.0317(11) 0.0286(10) -0.0003(8) 0.0133(9) 0.0034(9)
C14 0.0293(11) 0.0283(10) 0.0297(10) 0.0026(8) 0.0131(9) 0.0003(8)
C15 0.0249(10) 0.0232(9) 0.0297(10) -0.0003(8) 0.0083(8) -0.0029(7)
C16 0.0368(13) 0.0306(11) 0.0422(12) -0.0040(9) 0.0176(11) -0.0094(9)
C17 0.0267(10) 0.0253(9) 0.0272(10) -0.0019(8) 0.0066(9) 0.0020(8)
C18 0.0309(11) 0.0244(10) 0.0315(10) 0.0012(8) 0.0112(9) 0.0027(8)
C19 0.0347(12) 0.0321(11) 0.0354(12) 0.0049(9) 0.0050(10) 0.0085(9)
C20 0.0411(13) 0.0240(10) 0.0359(11) 0.0042(8) 0.0188(10) 0.0077(9)
C21 0.0439(13) 0.0224(10) 0.0418(12) -0.0020(8) 0.0252(11) 0.0007(9)
C22 0.0609(17) 0.0236(10) 0.0498(14) -0.0035(10) 0.0303(13) -0.0005(11)
C23 0.0385(13) 0.0288(10) 0.0351(11) -0.0082(9) 0.0115(10) -0.0032(9)
C24 0.0294(11) 0.0273(10) 0.0323(11) -0.0054(8) 0.0042(9) 0.0014(8)
C25 0.0417(14) 0.0383(13) 0.0468(14) -0.0177(11) -0.0067(12) 0.0047(11)

loop_
_atom_type_symbol
_atom_type_description
_atom_type_scat_dispersion_real
_atom_type_scat_dispersion_imag
_atom_type_scat_source
C C 0.0033 0.0016 'International Tables Vol C Tables 4.2.6.8 and 6.1.1.4'
H H 0.0000 0.0000 'International Tables Vol C Tables 4.2.6.8 and 6.1.1.4'
B B 0.0013 0.0007 'International Tables Vol C Tables 4.2.6.8 and 6.1.1.4'
N N 0.0061 0.0033 'International Tables Vol C Tables 4.2.6.8 and 6.1.1.4'
F F 0.0171 0.0103 'International Tables Vol C Tables 4.2.6.8 and 6.1.1.4'

loop_
_geom_angle_atom_site_label_1
_geom_angle_atom_site_label_2
_geom_angle_atom_site_label_3
_geom_angle
N1 B1 C8 114.06(16)
N1 B1 C17 112.66(16)
C8 B1 C17 120.63(17)
N1 B1 H1 102.7(12)
C8 B1 H1 101.5(12)
C17 B1 H1 101.8(12)
C1 N1 C6 118.41(18)
C1 N1 B1 115.94(17)
C6 N1 B1 125.34(17)
N1 C1 C3 120.8(2)
N1 C1 C2 121.3(2)
C3 C1 C2 117.9(2)
C1 C2 H2A 109.5
C1 C2 H2B 109.5
H2A C2 H2B 109.5
C1 C2 H2C 109.5
H2A C2 H2C 109.5
H2B C2 H2C 109.5
C4 C3 C1 120.8(2)
C4 C3 H3 119.6
C1 C3 H3 119.6
C5 C4 C3 118.2(2)
C5 C4 H4 120.9
C3 C4 H4 120.9
C4 C5 C6 121.0(2)
C4 C5 H5 119.5
C6 C5 H5 119.5
N1 C6 C5 120.8(2)
N1 C6 C7 122.59(18)
C5 C6 C7 116.58(19)
C6 C7 H7A 109.5
C6 C7 H7B 109.5
H7A C7 H7B 109.5
C6 C7 H7C 109.5
H7A C7 H7C 109.5
H7B C7 H7C 109.5
C15 C8 C9 113.56(17)
C15 C8 B1 128.74(18)
C9 C8 B1 117.45(17)
C11 C9 C8 123.03(18)
C11 C9 C10 113.23(18)
C8 C9 C10 123.67(17)
F6 C10 F5 107.07(18)
F6 C10 F4 105.05(17)
F5 C10 F4 105.28(19)
F6 C10 C9 114.98(18)
F5 C10 C9 112.04(18)
F4 C10 C9 111.72(17)
C12 C11 C9 120.28(19)
C12 C11 H11 119.9
C9 C11 H11 119.9
C11 C12 C14 119.40(19)
C11 C12 C13 121.47(19)
C14 C12 C13 119.04(19)
F1 C13 F2 106.09(18)
F1 C13 F3 106.70(18)
F2 C13 F3 106.99(18)
F1 C13 C12 111.64(18)
F2 C13 C12 112.99(18)
F3 C13 C12 112.01(19)
C12 C14 C15 120.33(19)
C12 C14 H14 119.8
C15 C14 H14 119.8
C14 C15 C8 123.34(19)
C14 C15 C16 113.65(19)
C8 C15 C16 122.99(19)
F8 C16 F7 105.9(2)
F8 C16 F9 106.03(19)
F7 C16 F9 105.65(19)
F8 C16 C15 114.24(19)
F7 C16 C15 112.37(19)
F9 C16 C15 112.1(2)
C24 C17 C18 113.66(18)
C24 C17 B1 129.11(18)
C18 C17 B1 116.87(18)
C20 C18 C17 123.1(2)
C20 C18 C19 113.15(19)
C17 C18 C19 123.71(18)
F11 C19 F12 106.9(2)
F11 C19 F10 104.42(19)
F12 C19 F10 105.11(19)
F11 C19 C18 115.12(19)
F12 C19 C18 112.74(19)
F10 C19 C18 111.69(19)
C21 C20 C18 120.3(2)
C21 C20 H20 119.9
C18 C20 H20 119.9
C20 C21 C23 119.4(2)
C20 C21 C22 121.3(2)
C23 C21 C22 119.4(2)
F15' C22 F13' 111.1(12)
F14 C22 F15 109.8(7)
F14 C22 F13 105.9(5)
F15 C22 F13 102.7(8)
F15' C22 F14' 101.3(9)
F13' C22 F14' 105.6(7)
F14 C22 C21 113.7(5)
F15' C22 C21 114.3(8)
F13' C22 C21 113.2(6)
F15 C22 C21 112.3(6)
F13 C22 C21 111.6(4)
F14' C22 C21 110.3(5)
C21 C23 C24 120.6(2)
C21 C23 H23 119.7
C24 C23 H23 119.7
C23 C24 C17 123.0(2)
C23 C24 C25 112.1(2)
C17 C24 C25 124.70(19)
F18 C25 F17 106.4(2)
F18 C25 F16 105.2(2)
F17 C25 F16 105.8(2)
F18 C25 C24 112.3(2)
F17 C25 C24 115.8(2)
F16 C25 C24 110.7(2)

loop_
_geom_bond_atom_site_label_1
_geom_bond_atom_site_label_2
_geom_bond_distance
B1 N1 1.643(3)
B1 C8 1.653(3)
B1 C17 1.672(3)
B1 H1 1.09(2)
N1 C1 1.371(3)
N1 C6 1.373(3)
F1 C13 1.334(3)
F2 C13 1.337(3)
F3 C13 1.340(3)
F4 C10 1.345(3)
F5 C10 1.343(3)
F6 C10 1.330(2)
F7 C16 1.339(3)
F8 C16 1.336(3)
F9 C16 1.344(3)
F10 C19 1.355(3)
F11 C19 1.332(3)
F12 C19 1.339(3)
F13 C22 1.326(8)
F14 C22 1.278(9)
F15 C22 1.304(8)
F13' C22 1.302(9)
F14' C22 1.393(14)
F15' C22 1.289(11)
F16 C25 1.364(4)
F17 C25 1.330(3)
F18 C25 1.326(3)
C1 C3 1.386(3)
C1 C2 1.498(3)
C2 H2A 0.9800
C2 H2B 0.9800
C2 H2C 0.9800
C3 C4 1.381(4)
C3 H3 0.9500
C4 C5 1.367(4)
C4 H4 0.9500
C5 C6 1.388(3)
C5 H5 0.9500
C6 C7 1.500(3)
C7 H7A 0.9800
C7 H7B 0.9800
C7 H7C 0.9800
C8 C15 1.415(3)
C8 C9 1.427(3)
C9 C11 1.396(3)
C9 C10 1.522(3)
C11 C12 1.374(3)
C11 H11 0.9500
C12 C14 1.380(3)
C12 C13 1.498(3)
C14 C15 1.392(3)
C14 H14 0.9500
C15 C16 1.512(3)
C17 C24 1.417(3)
C17 C18 1.426(3)
C18 C20 1.399(3)
C18 C19 1.512(3)
C20 C21 1.373(3)
C20 H20 0.9500
C21 C23 1.378(3)
C21 C22 1.503(3)
C23 C24 1.398(3)
C23 H23 0.9500
C24 C25 1.517(3)

loop_
_geom_torsion_atom_site_label_1
_geom_torsion_atom_site_label_2
_geom_torsion_atom_site_label_3
_geom_torsion_atom_site_label_4
_geom_torsion
C8 B1 N1 C1 -147.83(19)
C17 B1 N1 C1 69.9(2)
C8 B1 N1 C6 25.6(3)
C17 B1 N1 C6 -116.7(2)
C6 N1 C1 C3 0.1(3)
B1 N1 C1 C3 174.0(2)
C6 N1 C1 C2 -179.7(2)
B1 N1 C1 C2 -5.8(3)
N1 C1 C3 C4 0.1(4)
C2 C1 C3 C4 179.9(3)
C1 C3 C4 C5 -0.5(4)
C3 C4 C5 C6 0.7(4)
C1 N1 C6 C5 0.1(3)
B1 N1 C6 C5 -173.2(2)
C1 N1 C6 C7 178.9(2)
B1 N1 C6 C7 5.6(3)
C4 C5 C6 N1 -0.5(4)
C4 C5 C6 C7 -179.4(2)
N1 B1 C8 C15 -114.1(2)
C17 B1 C8 C15 24.9(3)
N1 B1 C8 C9 72.0(2)
C17 B1 C8 C9 -148.96(19)
C15 C8 C9 C11 2.8(3)
B1 C8 C9 C11 177.55(19)
C15 C8 C9 C10 -174.06(19)
B1 C8 C9 C10 0.7(3)
C11 C9 C10 F6 132.8(2)
C8 C9 C10 F6 -50.0(3)
C11 C9 C10 F5 -104.6(2)
C8 C9 C10 F5 72.5(3)
C11 C9 C10 F4 13.2(3)
C8 C9 C10 F4 -169.62(19)
C8 C9 C11 C12 -1.2(3)
C10 C9 C11 C12 175.95(19)
C9 C11 C12 C14 -1.0(3)
C9 C11 C12 C13 -177.4(2)
C11 C12 C13 F1 97.2(2)
C14 C12 C13 F1 -79.3(3)
C11 C12 C13 F2 -22.3(3)
C14 C12 C13 F2 161.26(19)
C11 C12 C13 F3 -143.2(2)
C14 C12 C13 F3 40.3(3)
C11 C12 C14 C15 1.4(3)
C13 C12 C14 C15 177.9(2)
C12 C14 C15 C8 0.5(3)
C12 C14 C15 C16 -177.8(2)
C9 C8 C15 C14 -2.4(3)
B1 C8 C15 C14 -176.5(2)
C9 C8 C15 C16 175.6(2)
B1 C8 C15 C16 1.6(3)
C14 C15 C16 F8 -134.7(2)
C8 C15 C16 F8 47.0(3)
C14 C15 C16 F7 -14.1(3)
C8 C15 C16 F7 167.7(2)
C14 C15 C16 F9 104.7(2)
C8 C15 C16 F9 -73.6(3)
N1 B1 C17 C24 26.5(3)
C8 B1 C17 C24 -113.0(3)
N1 B1 C17 C18 -146.09(18)
C8 B1 C17 C18 74.4(3)
C24 C17 C18 C20 -1.4(3)
B1 C17 C18 C20 172.4(2)
C24 C17 C18 C19 -178.6(2)
B1 C17 C18 C19 -4.9(3)
C20 C18 C19 F11 138.6(2)
C17 C18 C19 F11 -44.0(3)
C20 C18 C19 F12 -98.4(2)
C17 C18 C19 F12 79.1(3)
C20 C18 C19 F10 19.7(3)
C17 C18 C19 F10 -162.8(2)
C17 C18 C20 C21 1.4(3)
C19 C18 C20 C21 178.9(2)
C18 C20 C21 C23 -0.4(3)
C18 C20 C21 C22 178.9(2)
C20 C21 C22 F14 120.9(7)
C23 C21 C22 F14 -59.9(7)
C20 C21 C22 F15' -97.7(10)
C23 C21 C22 F15' 81.5(10)
C20 C21 C22 F13' 30.9(16)
C23 C21 C22 F13' -149.9(15)
C20 C21 C22 F15 -113.6(9)
C23 C21 C22 F15 65.6(9)
C20 C21 C22 F13 1.1(7)
C23 C21 C22 F13 -179.7(6)
C20 C21 C22 F14' 149.0(11)
C23 C21 C22 F14' -31.8(11)
C20 C21 C23 C24 -0.6(3)
C22 C21 C23 C24 -179.8(2)
C21 C23 C24 C17 0.6(4)
C21 C23 C24 C25 -175.1(2)
C18 C17 C24 C23 0.4(3)
B1 C17 C24 C23 -172.4(2)
C18 C17 C24 C25 175.5(2)
B1 C17 C24 C25 2.8(4)
C23 C24 C25 F18 -23.9(3)
C17 C24 C25 F18 160.5(2)
C23 C24 C25 F17 -146.3(2)
C17 C24 C25 F17 38.1(4)
C23 C24 C25 F16 93.4(3)
C17 C24 C25 F16 -82.3(3)
